data_1526584
loop_
_publ_author_name
'Keklikoglou, P.'
'Kalogirou, O.'
'Stergiou, A.C.'

_publ_section_title
;
 Crystallographic study of hydrated polycrystalline M-(beta",beta) -
 ferrites (M = K(+), Mg(2+), Ca(2+))
;
_journal_name_full 'Solid State Ionics'
_journal_page_first 441
_journal_page_last 446
_journal_volume 136
_journal_year 2000
_chemical_formula_sum 'Cd0.48 Fe10.52 H0.66 K1.42 O17.33'
_chemical_name_systematic 'K1.42 Cd0.48 Fe10.52 O17 (H2 O)0.33'
_space_group_IT_number 194
_symmetry_space_group_name_Hall '-P 6c 2c'
_symmetry_space_group_name_H-M 'P 63/m m c'
_cell_angle_alpha 90
_cell_angle_beta 90
_cell_angle_gamma 120
_cell_formula_units_Z 2
_cell_length_a 5.983
_cell_length_b 5.983
_cell_length_c 23.851
_cell_volume 739.393
_citation_journal_id_ASTM SSIOD3
_cod_data_source_file Keklikoglou_SSIOD3_2000_602.cif
_cod_data_source_block H0.66Cd0.48Fe10.52K1.42O17.33
_cod_original_cell_volume 739.3928
_cod_original_formula_sum 'H0.66 Cd0.48 Fe10.52 K1.42 O17.33'
_cod_database_code 1526584

loop_
_symmetry_equiv_pos_as_xyz
x,y,z
x-y,x,z+1/2
-y,x-y,z
-x,-y,z+1/2
-x+y,-x,z
y,-x+y,z+1/2
-y,-x,-z+1/2
x-y,-y,-z
x,x-y,-z+1/2
y,x,-z
-x+y,y,-z+1/2
-x,-x+y,-z
-x,-y,-z
-x+y,-x,-z-1/2
y,-x+y,-z
x,y,-z-1/2
x-y,x,-z
-y,x-y,-z-1/2
y,x,z-1/2
-x+y,y,z
-x,-x+y,z-1/2
-y,-x,z
x-y,-y,z-1/2
x,x-y,z

loop_
_atom_site_label
_atom_site_type_symbol
_atom_site_fract_x
_atom_site_fract_y
_atom_site_fract_z
_atom_site_occupancy
_atom_site_U_iso_or_equiv
O5 O-2 0.3333 0.6667 0.25 1 0.0
Fe3 Fe+3 0.3333 0.6667 0.1724 1 0.0
Cd1 Cd+2 0.3333 0.6667 0.0254 0.24 0.0
Fe1 Fe+3 0.8324 0.6648 0.1063 1 0.0
O3 O-2 0.6667 0.3333 0.0569 1 0.0
Fe4 Fe+3 0 0 0 1 0.0
O2 O-2 0.1547 0.3094 0.052 1 0.0
K2 K+1 0.923 0.846 0.25 0.25 0.0
O4 O-2 0 0 0.1459 1 0.0
K1 K+1 0.6667 0.3333 0.25 0.67 0.0
O6 O-2 0.6667 0.3333 0.25 0.33 0.0
Fe2 Fe+3 0.3333 0.6667 0.0254 0.76 0.0
O1 O-2 0.5043 0.0086 0.1479 1 0.0
